data_4034000
loop_
_publ_author_name
'Bagum, Halima'
'Christensen, Kirsten E.'
'Genov, Miroslav'
'Pretsch, Alexander'
'Pretsch, Dagmar'
'Moloney, Mark G.'

_publ_section_title
;
 Synthetic Access to 3-Substituted Pyroglutamic Acids from Tetramate
 Derivatives of Serine, Threonine, <i>allo</i>-Threonine, and Cysteine.
;
_journal_issue 16
_journal_name_full 'The Journal of organic chemistry'
_journal_page_first 10257
_journal_page_last 10279
_journal_paper_doi 10.1021/acs.joc.9b01432
_journal_volume 84
_journal_year 2019
_chemical_absolute_configuration ad
_chemical_formula_moiety 'C20 H25 N O5'
_chemical_formula_sum 'C20 H25 N O5'
_chemical_formula_weight 359.42
_chemical_melting_point ?
_space_group_IT_number 19
_space_group_name_Hall 'P 2ac 2ab'
_space_group_name_H-M_alt 'P 21 21 21'
_symmetry_cell_setting orthorhombic
_symmetry_space_group_name_Hall 'P 2ac 2ab'
_symmetry_space_group_name_H-M 'P 21 21 21'
_atom_sites_solution_hydrogens difmap
_atom_sites_solution_primary other
_audit_creation_date 2017-03-27
_audit_creation_method CRYSTALS_ver_14.61_build_6156
_cell_angle_alpha 90
_cell_angle_beta 90
_cell_angle_gamma 90
_cell_formula_units_Z 4
_cell_length_a 7.4709(2)
_cell_length_b 9.7000(3)
_cell_length_c 26.3803(6)
_cell_measurement_reflns_used 6450
_cell_measurement_temperature 150
_cell_measurement_theta_max 76
_cell_measurement_theta_min 5
_cell_volume 1911.72(9)
_computing_cell_refinement 'CrysAlisPro, (Agilent, 2011)'
_computing_data_collection 'SuperNova, (Oxford Diffraction, 2010)'
_computing_data_reduction 'CrysAlisPro, (Agilent, 2011)'
_computing_molecular_graphics 'CAMERON (Watkin et al., 1996)'
_computing_publication_material 'CRYSTALS (Betteridge et al., 2003)'
_computing_structure_refinement 'CRYSTALS (Betteridge et al., 2003)'
_computing_structure_solution 'Superflip (Palatinus & Chapuis, 2007)'
_diffrn_ambient_temperature 150
_diffrn_measured_fraction_theta_full 0.996
_diffrn_measured_fraction_theta_max 0.988
_diffrn_measurement_device Area
_diffrn_measurement_device_type 'Oxford Diffraction SuperNova'
_diffrn_measurement_method \w
_diffrn_radiation_monochromator graphite
_diffrn_radiation_type 'Cu K\a'
_diffrn_radiation_wavelength 1.54184
_diffrn_reflns_av_R_equivalents 0.019
_diffrn_reflns_av_sigmaI/netI 0.0277
_diffrn_reflns_limit_h_max 7
_diffrn_reflns_limit_h_min -9
_diffrn_reflns_limit_k_max 12
_diffrn_reflns_limit_k_min -11
_diffrn_reflns_limit_l_max 33
_diffrn_reflns_limit_l_min -30
_diffrn_reflns_number 11099
_diffrn_reflns_theta_full 73.869
_diffrn_reflns_theta_max 76.154
_diffrn_reflns_theta_min 4.858
_diffrn_standards_number 0
_exptl_absorpt_coefficient_mu 0.734
_exptl_absorpt_correction_T_max 0.86
_exptl_absorpt_correction_T_min 0.78
_exptl_absorpt_correction_type multi-scan
_exptl_absorpt_process_details 'CrysAlisPro, (Agilent, 2011)'
_exptl_crystal_colour clear_pale_colourless
_exptl_crystal_density_diffrn 1.249
_exptl_crystal_density_meas ?
_exptl_crystal_density_method 'not measured'
_exptl_crystal_description block
_exptl_crystal_F_000 768
_exptl_crystal_size_max 0.35
_exptl_crystal_size_mid 0.20
_exptl_crystal_size_min 0.20
_refine_diff_density_max 0.16
_refine_diff_density_min -0.12
_refine_ls_abs_structure_details 'Flack (1983), 1651 Friedel-pairs'
_refine_ls_abs_structure_Flack 0.03(13)
_refine_ls_extinction_coef 63(6)
_refine_ls_extinction_method 'Larson (1970), Equation 22'
_refine_ls_goodness_of_fit_ref 1.0006
_refine_ls_hydrogen_treatment constr
_refine_ls_matrix_type full
_refine_ls_number_parameters 237
_refine_ls_number_reflns 3949
_refine_ls_number_restraints 0
_refine_ls_R_factor_all 0.0276
_refine_ls_R_factor_gt 0.0265
_refine_ls_shift/su_max 0.0002819
_refine_ls_shift/su_mean 0.0000373
_refine_ls_structure_factor_coef Fsqd
_refine_ls_weighting_details
;
 Method= Modified Sheldrick 
 w=1/[\s^2^(F^2^) + ( 0.04P)^2^ + 0.21P] 
 ,where P=(max(Fo^2^,0) + 2Fc^2^)/3 
;
_refine_ls_weighting_scheme calc
_refine_ls_wR_factor_all 0.0706
_refine_ls_wR_factor_gt 0.0695
_refine_ls_wR_factor_ref 0.0706
_reflns_limit_h_max 9
_reflns_limit_h_min -9
_reflns_limit_k_max 12
_reflns_limit_k_min 0
_reflns_limit_l_max 33
_reflns_limit_l_min 0
_reflns_number_gt 3797
_reflns_number_total 3949
_reflns_threshold_expression I>2.0\s(I)
_oxford_diffrn_Wilson_B_factor 2.81
_oxford_diffrn_Wilson_scale 0.02
_oxford_refine_ls_r_factor_ref 0.0276
_oxford_refine_ls_scale 6.91(13)
_oxford_reflns_number_all 3949
_oxford_reflns_threshold_expression_ref I>-10.0\s(I)
_oxford_structure_analysis_title 6730
_cod_data_source_file jo9b01432_si_002.cif
_cod_data_source_block 6ci
_cod_depositor_comments
;
The following automatic conversions were performed:

data item '_chemical_melting_point' value 'not measured' was changed
to '?' -- the value is undefined or not given.

data item '_atom_sites_solution_primary' value 'Other' was changed to
'other' in accordance with the
/home/data/users/saulius/crontab/automatic-downloads/current/ACS/lib/dictionaries/cif_core.dic
dictionary named 'cif_core.dic' version 2.4.2 last updated on
2011-04-26.

data item '_exptl_crystal_density_meas' value 'not measured' was
changed to '?' -- the value is perceived as not measured.

Automatic conversion script
Id: cif_fix_values 6909 2019-04-08 15:41:33Z antanas 
;
_cod_original_sg_symbol_H-M 'P 21 21 21 '
_cod_database_code 4034000

loop_
_symmetry_equiv_pos_as_xyz
x,y,z
-x+1/2,-y,z+1/2
x+1/2,-y+1/2,-z
-x,y+1/2,-z+1/2

loop_
_atom_site_label
_atom_site_type_symbol
_atom_site_fract_x
_atom_site_fract_y
_atom_site_fract_z
_atom_site_U_iso_or_equiv
_atom_site_occupancy
_atom_site_adp_type
_atom_site_refinement_flags_posn
O1 O 0.61984(16) 0.30605(13) 0.26023(3) 0.0569 1.0000 Uani .
C2 C 0.63835(17) 0.26478(15) 0.21675(4) 0.0385 1.0000 Uani .
N3 N 0.72946(12) 0.33619(10) 0.17914(3) 0.0287 1.0000 Uani .
C4 C 0.71903(17) 0.48796(13) 0.17646(4) 0.0335 1.0000 Uani .
O5 O 0.67095(13) 0.51303(8) 0.12504(3) 0.0373 1.0000 Uani .
C6 C 0.57244(17) 0.39511(12) 0.10769(4) 0.0331 1.0000 Uani .
C7 C 0.68660(14) 0.27512(11) 0.12938(4) 0.0245 1.0000 Uani .
C8 C 0.59274(13) 0.14151(12) 0.14333(4) 0.0266 1.0000 Uani .
C9 C 0.56930(18) 0.13807(15) 0.19364(4) 0.0383 1.0000 Uani .
C11 C 0.8909(2) 0.56499(13) 0.19031(5) 0.0391 1.0000 Uani .
C12 C 0.9292(2) 0.54012(18) 0.24681(5) 0.0533 1.0000 Uani .
C13 C 0.8584(3) 0.71873(15) 0.18182(5) 0.0527 1.0000 Uani .
C14 C 1.0492(2) 0.51549(17) 0.15864(6) 0.0493 1.0000 Uani .
C15 C 0.5374(2) 0.41137(13) 0.05151(5) 0.0449 1.0000 Uani .
C16 C 0.86111(14) 0.24547(11) 0.10067(4) 0.0268 1.0000 Uani .
O17 O 0.91086(14) 0.29912(10) 0.06246(3) 0.0475 1.0000 Uani .
O18 O 0.94995(11) 0.14751(10) 0.12493(3) 0.0387 1.0000 Uani .
C19 C 1.12081(19) 0.1089(2) 0.10369(7) 0.0608 1.0000 Uani .
C21 C 0.54539(13) 0.03389(11) 0.10674(4) 0.0249 1.0000 Uani .
C22 C 0.55731(14) 0.05364(11) 0.05437(4) 0.0261 1.0000 Uani .
C23 C 0.50301(15) -0.04708(11) 0.02029(4) 0.0273 1.0000 Uani .
C24 C 0.43767(15) -0.17146(11) 0.03845(4) 0.0281 1.0000 Uani .
C25 C 0.42765(15) -0.19440(12) 0.09067(4) 0.0312 1.0000 Uani .
C26 C 0.48085(14) -0.09395(12) 0.12408(4) 0.0292 1.0000 Uani .
O27 O 0.38021(12) -0.27762(8) 0.00892(3) 0.0366 1.0000 Uani .
C28 C 0.39776(17) -0.26255(13) -0.04469(4) 0.0362 1.0000 Uani .
H41 H 0.6213 0.5165 0.1993 0.0383 1.0000 Uiso R
H61 H 0.4582 0.3939 0.1278 0.0381 1.0000 Uiso R
H91 H 0.5140 0.0640 0.2123 0.0469 1.0000 Uiso R
H121 H 1.0340 0.5906 0.2566 0.0793 1.0000 Uiso R
H123 H 0.8277 0.5720 0.2680 0.0789 1.0000 Uiso R
H122 H 0.9526 0.4421 0.2545 0.0792 1.0000 Uiso R
H131 H 0.9682 0.7689 0.1900 0.0783 1.0000 Uiso R
H133 H 0.7601 0.7495 0.2051 0.0783 1.0000 Uiso R
H132 H 0.8289 0.7360 0.1453 0.0778 1.0000 Uiso R
H141 H 1.1567 0.5673 0.1686 0.0736 1.0000 Uiso R
H143 H 1.0755 0.4174 0.1664 0.0707 1.0000 Uiso R
H142 H 1.0255 0.5243 0.1213 0.0727 1.0000 Uiso R
H151 H 0.4565 0.3384 0.0407 0.0657 1.0000 Uiso R
H153 H 0.6501 0.4081 0.0320 0.0672 1.0000 Uiso R
H152 H 0.4773 0.4997 0.0458 0.0661 1.0000 Uiso R
H191 H 1.1679 0.0356 0.1246 0.0916 1.0000 Uiso R
H193 H 1.1994 0.1857 0.1050 0.0912 1.0000 Uiso R
H192 H 1.1058 0.0747 0.0695 0.0886 1.0000 Uiso R
H221 H 0.6006 0.1392 0.0414 0.0296 1.0000 Uiso R
H231 H 0.5120 -0.0296 -0.0151 0.0323 1.0000 Uiso R
H251 H 0.3849 -0.2805 0.1022 0.0377 1.0000 Uiso R
H261 H 0.4711 -0.1120 0.1600 0.0341 1.0000 Uiso R
H282 H 0.3563 -0.3482 -0.0604 0.0524 1.0000 Uiso R
H281 H 0.5238 -0.2474 -0.0538 0.0511 1.0000 Uiso R
H283 H 0.3272 -0.1838 -0.0571 0.0513 1.0000 Uiso R

loop_
_atom_site_aniso_label
_atom_site_aniso_U_11
_atom_site_aniso_U_22
_atom_site_aniso_U_33
_atom_site_aniso_U_23
_atom_site_aniso_U_13
_atom_site_aniso_U_12
O1 0.0741(7) 0.0722(7) 0.0243(4) -0.0118(4) 0.0138(5) -0.0059(6)
C2 0.0407(6) 0.0511(7) 0.0238(5) -0.0025(5) 0.0061(5) 0.0034(6)
N3 0.0313(4) 0.0355(5) 0.0192(4) -0.0045(4) -0.0009(3) 0.0065(4)
C4 0.0401(6) 0.0350(6) 0.0256(5) -0.0077(4) -0.0061(4) 0.0123(5)
O5 0.0527(5) 0.0287(4) 0.0305(4) -0.0057(3) -0.0153(4) 0.0087(4)
C6 0.0388(6) 0.0287(6) 0.0319(5) -0.0059(4) -0.0107(5) 0.0102(5)
C7 0.0249(5) 0.0295(5) 0.0190(4) -0.0013(4) -0.0007(4) 0.0060(4)
C8 0.0227(5) 0.0325(5) 0.0248(5) 0.0017(4) 0.0035(4) 0.0057(4)
C9 0.0390(6) 0.0489(7) 0.0270(5) 0.0008(5) 0.0099(5) -0.0036(6)
C11 0.0479(7) 0.0376(6) 0.0317(5) -0.0077(5) -0.0099(5) 0.0036(5)
C12 0.0594(9) 0.0634(9) 0.0373(7) -0.0041(6) -0.0203(6) -0.0022(8)
C13 0.0766(10) 0.0368(7) 0.0448(7) -0.0102(6) -0.0170(7) 0.0032(7)
C14 0.0433(7) 0.0489(8) 0.0558(8) -0.0071(7) -0.0022(6) -0.0045(6)
C15 0.0691(9) 0.0284(6) 0.0372(6) -0.0028(5) -0.0251(6) 0.0111(6)
C16 0.0282(5) 0.0277(5) 0.0244(4) -0.0038(4) 0.0037(4) -0.0006(4)
O17 0.0580(6) 0.0469(5) 0.0376(5) 0.0072(4) 0.0220(4) 0.0006(5)
O18 0.0244(4) 0.0483(5) 0.0435(4) 0.0035(4) 0.0040(3) 0.0136(4)
C19 0.0284(6) 0.0688(10) 0.0852(11) -0.0144(9) 0.0099(7) 0.0168(7)
C21 0.0199(4) 0.0292(5) 0.0258(5) 0.0030(4) 0.0027(4) 0.0059(4)
C22 0.0270(5) 0.0242(5) 0.0270(5) 0.0036(4) 0.0027(4) 0.0017(4)
C23 0.0302(5) 0.0267(5) 0.0250(5) 0.0040(4) 0.0000(4) 0.0027(4)
C24 0.0263(5) 0.0252(5) 0.0329(5) 0.0025(4) -0.0021(4) 0.0034(4)
C25 0.0309(5) 0.0259(5) 0.0368(6) 0.0102(4) 0.0035(4) 0.0009(4)
C26 0.0271(5) 0.0334(5) 0.0271(5) 0.0078(4) 0.0035(4) 0.0060(4)
O27 0.0445(5) 0.0269(4) 0.0384(4) 0.0022(3) -0.0042(4) -0.0051(4)
C28 0.0389(6) 0.0335(6) 0.0362(6) -0.0044(5) -0.0014(5) -0.0042(5)

loop_
_atom_type_symbol
_atom_type_scat_dispersion_real
_atom_type_scat_dispersion_imag
_atom_type_scat_Cromer_Mann_a1
_atom_type_scat_Cromer_Mann_b1
_atom_type_scat_Cromer_Mann_a2
_atom_type_scat_Cromer_Mann_b2
_atom_type_scat_Cromer_Mann_a3
_atom_type_scat_Cromer_Mann_b3
_atom_type_scat_Cromer_Mann_a4
_atom_type_scat_Cromer_Mann_b4
_atom_type_scat_Cromer_Mann_c
_atom_type_scat_source
C 0.0181 0.0091 2.3100 20.8439 1.0200 10.2075 1.5886 0.5687 0.8650 51.6512 0.2156 'International Tables Vol C 4.2.6.8 and 6.1.1.4'
H 0.0000 0.0000 0.4930 10.5109 0.3229 26.1257 0.1402 3.1424 0.0408 57.7998 0.0030 'International Tables Vol C 4.2.6.8 and 6.1.1.4'
N 0.0311 0.0180 12.2126 0.0057 3.1322 9.8933 2.0125 28.9975 1.1663 0.5826 -11.5290 'International Tables Vol C 4.2.6.8 and 6.1.1.4'
O 0.0492 0.0322 3.0485 13.2771 2.2868 5.7011 1.5463 0.3239 0.8670 32.9089 0.2508 'International Tables Vol C 4.2.6.8 and 6.1.1.4'

loop_
_geom_angle_atom_site_label_1
_geom_angle_atom_site_label_2
_geom_angle_atom_site_label_3
_geom_angle
_geom_angle_publ_flag
O1 C2 N3 124.23(13) yes
O1 C2 C9 128.68(12) yes
N3 C2 C9 107.07(9) yes
C2 N3 C4 120.39(10) yes
C2 N3 C7 109.22(10) yes
C4 N3 C7 110.27(8) yes
N3 C4 O5 103.25(9) yes
N3 C4 C11 115.55(10) yes
O5 C4 C11 110.84(10) yes
N3 C4 H41 106.8 no
O5 C4 H41 110.3 no
C11 C4 H41 109.8 no
C4 O5 C6 107.27(9) yes
O5 C6 C7 101.44(8) yes
O5 C6 C15 108.53(10) yes
C7 C6 C15 122.29(10) yes
O5 C6 H61 106.0 no
C7 C6 H61 105.2 no
C15 C6 H61 111.9 no
C6 C7 N3 98.41(8) yes
C6 C7 C8 118.39(9) yes
N3 C7 C8 103.14(8) yes
C6 C7 C16 115.17(9) yes
N3 C7 C16 109.26(8) yes
C8 C7 C16 110.60(8) yes
C7 C8 C9 108.77(10) yes
C7 C8 C21 124.04(9) yes
C9 C8 C21 127.13(11) yes
C2 C9 C8 110.20(11) yes
C2 C9 H91 124.3 no
C8 C9 H91 125.5 no
C4 C11 C12 108.12(12) yes
C4 C11 C13 107.96(11) yes
C12 C11 C13 108.97(11) yes
C4 C11 C14 111.48(10) yes
C12 C11 C14 109.74(12) yes
C13 C11 C14 110.50(13) yes
C11 C12 H121 109.4 no
C11 C12 H123 110.9 no
H121 C12 H123 108.2 no
C11 C12 H122 112.6 no
H121 C12 H122 107.0 no
H123 C12 H122 108.6 no
C11 C13 H131 108.7 no
C11 C13 H133 108.5 no
H131 C13 H133 109.3 no
C11 C13 H132 109.8 no
H131 C13 H132 108.3 no
H133 C13 H132 112.2 no
C11 C14 H141 109.0 no
C11 C14 H143 109.9 no
H141 C14 H143 105.9 no
C11 C14 H142 111.9 no
H141 C14 H142 111.3 no
H143 C14 H142 108.7 no
C6 C15 H151 108.5 no
C6 C15 H153 111.1 no
H151 C15 H153 110.7 no
C6 C15 H152 108.7 no
H151 C15 H152 107.8 no
H153 C15 H152 109.9 no
C7 C16 O17 126.83(11) yes
C7 C16 O18 108.76(8) yes
O17 C16 O18 124.40(10) yes
C16 O18 C19 116.21(11) yes
O18 C19 H191 106.9 no
O18 C19 H193 109.2 no
H191 C19 H193 109.4 no
O18 C19 H192 110.4 no
H191 C19 H192 108.7 no
H193 C19 H192 112.0 no
C8 C21 C22 122.56(10) yes
C8 C21 C26 119.77(9) yes
C22 C21 C26 117.65(10) yes
C21 C22 C23 121.68(10) yes
C21 C22 H221 119.7 no
C23 C22 H221 118.6 no
C22 C23 C24 119.42(10) yes
C22 C23 H231 119.3 no
C24 C23 H231 121.3 no
C23 C24 C25 119.86(10) yes
C23 C24 O27 124.86(10) yes
C25 C24 O27 115.28(10) yes
C24 C25 C26 120.29(10) yes
C24 C25 H251 118.4 no
C26 C25 H251 121.3 no
C21 C26 C25 121.08(10) yes
C21 C26 H261 120.3 no
C25 C26 H261 118.6 no
C24 O27 C28 117.43(9) yes
O27 C28 H282 107.7 no
O27 C28 H281 110.2 no
H282 C28 H281 109.0 no
O27 C28 H283 111.2 no
H282 C28 H283 110.4 no
H281 C28 H283 108.3 no

loop_
_geom_bond_atom_site_label_1
_geom_bond_atom_site_label_2
_geom_bond_distance
_geom_bond_publ_flag
O1 C2 1.2226(14) yes
C2 N3 1.3884(15) yes
C2 C9 1.4658(19) yes
N3 C4 1.4759(16) yes
N3 C7 1.4752(13) yes
C4 O5 1.4242(13) yes
C4 C11 1.5302(19) yes
C4 H41 0.986 no
O5 C6 1.4350(14) yes
C6 C7 1.5523(14) yes
C6 C15 1.5133(15) yes
C6 H61 1.005 no
C7 C8 1.5188(15) yes
C7 C16 1.5349(14) yes
C8 C9 1.3391(15) yes
C8 C21 1.4652(15) yes
C9 H91 0.964 no
C11 C12 1.5366(17) yes
C11 C13 1.5274(19) yes
C11 C14 1.526(2) yes
C12 H121 0.959 no
C12 H123 0.992 no
C12 H122 0.988 no
C13 H131 0.978 no
C13 H133 1.003 no
C13 H132 1.003 no
C14 H141 0.983 no
C14 H143 0.993 no
C14 H142 1.005 no
C15 H151 0.973 no
C15 H153 0.987 no
C15 H152 0.979 no
C16 O17 1.1938(14) yes
C16 O18 1.3241(14) yes
O18 C19 1.4434(15) yes
C19 H191 0.966 no
C19 H193 0.949 no
C19 H192 0.968 no
C21 C22 1.3975(14) yes
C21 C26 1.4069(15) yes
C22 C23 1.3885(15) yes
C22 H221 0.954 no
C23 C24 1.3868(15) yes
C23 H231 0.951 no
C24 C25 1.3976(15) yes
C24 O27 1.3607(14) yes
C25 C26 1.3725(17) yes
C25 H251 0.944 no
C26 H261 0.966 no
O27 C28 1.4276(14) yes
C28 H282 0.979 no
C28 H281 0.983 no
C28 H283 0.985 no

loop_
_geom_hbond_atom_site_label_D
_geom_hbond_atom_site_label_H
_geom_hbond_atom_site_label_A
_geom_hbond_site_symmetry_A
_geom_hbond_angle_DHA
_geom_hbond_distance_DH
_geom_hbond_distance_HA
_geom_hbond_distance_DA
_geom_hbond_publ_flag
C15 H153 O17 . 123 0.99 2.36 3.0087(18) yes
C15 H152 O27 1_565 163 0.98 2.48 3.4269(18) yes
C26 H261 O1 4_645 164 0.97 2.35 3.2896(18) yes
